data_9000816
loop_
_publ_author_name
'Weiss, Z.'
'Bailey, S. W.'
'Rieder, M.'

_publ_section_title
;
 Refinement of the crystal structure of kanonaite, (Mn,Al)(Al,Mn)O[SiO4]
;
_journal_name_full 'American Mineralogist'
_journal_page_first 561
_journal_page_last 567
_journal_volume 66
_journal_year 1981
_chemical_formula_sum 'Al1.14 Mn0.86 O5 Si'
_chemical_name_mineral Kanonaite
_space_group_IT_number 58
_symmetry_space_group_name_Hall '-P 2 2n'
_symmetry_space_group_name_H-M 'P n n m'
_cell_angle_alpha 90
_cell_angle_beta 90
_cell_angle_gamma 90
_cell_length_a 7.959
_cell_length_b 8.047
_cell_length_c 5.616
_cell_formula_units_Z 4
_cell_volume 359.683
_database_code_amcsd 0000833
_exptl_crystal_density_diffrn 3.436
_cod_original_formula_sum '(Mn.86 Al1.14) Si O5'
_cod_database_code 9000816

loop_
_space_group_symop_operation_xyz
x,y,z
1/2+x,1/2-y,1/2+z
1/2-x,1/2+y,1/2-z
1/2-x,1/2+y,1/2+z
1/2+x,1/2-y,1/2-z
x,y,-z
-x,-y,z
-x,-y,-z

loop_
_atom_site_aniso_label
_atom_site_aniso_U_11
_atom_site_aniso_U_22
_atom_site_aniso_U_33
_atom_site_aniso_U_12
_atom_site_aniso_U_13
_atom_site_aniso_U_23
Mn1 0.01059 0.00820 0.00879 0.00162 0.00000 0.00000
Al1 0.01059 0.00820 0.00879 0.00162 0.00000 0.00000
Mn2 0.01155 0.01214 0.01342 -0.00032 0.00000 0.00000
Al2 0.01155 0.01214 0.01342 -0.00032 0.00000 0.00000
Si1 0.00802 0.00689 0.00879 0.00097 0.00000 0.00000
O1 0.01252 0.00951 0.01087 0.00032 0.00000 0.00000
O2 0.00995 0.01247 0.01198 0.00032 0.00000 0.00000
O3 0.00802 0.00787 0.01582 0.00032 0.00000 0.00000
O4 0.01412 0.01148 0.01150 0.00032 -0.00136 0.00137

loop_
_atom_site_label
_atom_site_fract_x
_atom_site_fract_y
_atom_site_fract_z
_atom_site_occupancy
Mn1 0.00000 0.00000 0.24290 0.74000
Al1 0.00000 0.00000 0.24290 0.26000
Mn2 -0.12520 0.36300 0.00000 0.12000
Al2 -0.12520 0.36300 0.00000 0.88000
Si1 0.24920 0.25490 0.00000 1.00000
O1 0.07430 -0.13690 0.00000 1.00000
O2 0.42430 0.36260 0.00000 1.00000
O3 0.10420 0.39890 0.00000 1.00000
O4 0.24300 0.14130 0.23830 1.00000

loop_
_cod_related_entry_id
_cod_related_entry_database
_cod_related_entry_code
1 AMCSD 0000833
